data_7034044
loop_
_publ_author_name
'Najafi, Mahnaz'
'Abbasi, Alireza'
'Masteri-Farahani, Majid'
'Janczak, Jan'

_publ_section_title
;
 Two novel octamolybdate nanoclusters as catalysts for dye degradation by
 air under room conditions.
;
_journal_issue 13
_journal_name_full 'Dalton transactions (Cambridge, England : 2003)'
_journal_page_first 6089
_journal_page_last 6097
_journal_paper_doi 10.1039/c4dt03377a
_journal_volume 44
_journal_year 2015
_chemical_formula_moiety 'Mo8 O26, 2(C10 H10 N2), 2(C5 H4 N), 2(H2 O)'
_chemical_formula_sum 'C30 H30 Mo8 N6 O28'
_chemical_formula_weight 1690.10
_chemical_name_systematic
; 
 ? 
;
_space_group_IT_number 12
_symmetry_cell_setting monoclinic
_symmetry_space_group_name_Hall '-C 2y'
_symmetry_space_group_name_H-M 'C 1 2/m 1'
_atom_sites_solution_hydrogens geom
_atom_sites_solution_primary direct
_atom_sites_solution_secondary difmap
_audit_creation_method SHELXL-97
_audit_update_record
;
2013-12-04 deposited with the CCDC.
2015-02-12 downloaded from the CCDC.
;
_cell_angle_alpha 90.00
_cell_angle_beta 104.635(4)
_cell_angle_gamma 90.00
_cell_formula_units_Z 2
_cell_length_a 18.8599(8)
_cell_length_b 19.0464(7)
_cell_length_c 10.2919(4)
_cell_measurement_reflns_used 3240
_cell_measurement_temperature 295(2)
_cell_measurement_theta_max 26.0
_cell_measurement_theta_min 2.78
_cell_volume 3577.0(3)
_computing_cell_refinement
;
Oxford Diffraction Poland (2006). CrysAlis Red, Version
171.32.6, Wroc\/law, Poland
;
_computing_data_collection
;
Oxford Diffraction Poland (2006). CrysAlis CCD, Version
171.32.6, Wroc\/law, Poland
;
_computing_data_reduction
;
Oxford Diffraction Poland (2006). CrysAlis Red, Version
171.32.6, Wroc\/law, Poland
;
_computing_molecular_graphics
;
Brandenburg & Putz (2006). Diamond 3.0. Crystal and Molecular
Structure Visualisation, University of Bonn, Germany
;
_computing_publication_material 'SHELXL-97 (Sheldrick, 1997)'
_computing_structure_refinement 'SHELXL-97 (Sheldrick, 1997)'
_computing_structure_solution 'SHELXS-97 (Sheldrick, 1990)'
_diffrn_ambient_temperature 295(2)
_diffrn_detector_area_resol_mean '1024x1024 with blocks 2x2'
_diffrn_measured_fraction_theta_full 0.982
_diffrn_measured_fraction_theta_max 0.922
_diffrn_measurement_device_type 'KUMA KM-4 with area CCD detector'
_diffrn_measurement_method \w-scan
_diffrn_radiation_monochromator graphite
_diffrn_radiation_source 'fine-focus sealed tube'
_diffrn_radiation_type MoK\a
_diffrn_radiation_wavelength 0.71073
_diffrn_reflns_av_R_equivalents 0.0247
_diffrn_reflns_av_sigmaI/netI 0.0306
_diffrn_reflns_limit_h_max 21
_diffrn_reflns_limit_h_min -25
_diffrn_reflns_limit_k_max 26
_diffrn_reflns_limit_k_min -23
_diffrn_reflns_limit_l_max 14
_diffrn_reflns_limit_l_min -11
_diffrn_reflns_number 21141
_diffrn_reflns_theta_full 28.00
_diffrn_reflns_theta_max 29.62
_diffrn_reflns_theta_min 2.78
_exptl_absorpt_coefficient_mu 1.419
_exptl_absorpt_correction_T_max 0.9078
_exptl_absorpt_correction_T_min 0.7633
_exptl_absorpt_correction_type numerical
_exptl_absorpt_process_details
;
Oxford Diffraction Poland (2006). CrysAlis Red, Version
171.32.6, Wroc\/law, Poland
;
_exptl_crystal_colour grey
_exptl_crystal_density_diffrn 1.567
_exptl_crystal_density_meas 1.565
_exptl_crystal_density_method floatation
_exptl_crystal_description parallelepiped
_exptl_crystal_F_000 1620
_exptl_crystal_size_max 0.21
_exptl_crystal_size_mid 0.18
_exptl_crystal_size_min 0.08
_refine_diff_density_max 0.768
_refine_diff_density_min -0.402
_refine_diff_density_rms 0.085
_refine_ls_extinction_method none
_refine_ls_goodness_of_fit_ref 1.003
_refine_ls_hydrogen_treatment mixed
_refine_ls_matrix_type full
_refine_ls_number_parameters 260
_refine_ls_number_reflns 4795
_refine_ls_number_restraints 0
_refine_ls_restrained_S_all 1.003
_refine_ls_R_factor_all 0.0658
_refine_ls_R_factor_gt 0.0334
_refine_ls_shift/su_max 0.001
_refine_ls_shift/su_mean 0.000
_refine_ls_structure_factor_coef Fsqd
_refine_ls_weighting_details 'calc w=1/[\s^2^(Fo^2^)+(0.0380P)^2^+3.3806P] where P=(Fo^2^+2Fc^2^)/3'
_refine_ls_weighting_scheme calc
_refine_ls_wR_factor_gt 0.0660
_refine_ls_wR_factor_ref 0.0788
_reflns_number_gt 3240
_reflns_number_total 4795
_reflns_threshold_expression I>2\s(I)
_cod_data_source_file c4dt03377a2.cif
_cod_data_source_block mn6
_cod_depositor_comments 'Adding full bibliography for 7034043--7034044.cif.'
_cod_original_cell_volume 3577.0(2)
_cod_original_sg_symbol_H-M 'C 2/m'
_cod_database_code 7034044

loop_
_symmetry_equiv_pos_as_xyz
'x, y, z'
'-x, y, -z'
'x+1/2, y+1/2, z'
'-x+1/2, y+1/2, -z'
'-x, -y, -z'
'x, -y, z'
'-x+1/2, -y+1/2, -z'
'x+1/2, -y+1/2, z'

loop_
_atom_site_label
_atom_site_type_symbol
_atom_site_fract_x
_atom_site_fract_y
_atom_site_fract_z
_atom_site_U_iso_or_equiv
_atom_site_adp_type
_atom_site_occupancy
_atom_site_symmetry_multiplicity
_atom_site_calc_flag
_atom_site_refinement_flags
Mo1 Mo 0.079940(18) 0.5000 -0.06490(4) 0.02938(9) Uani 1 2 d S
Mo2 Mo 0.039955(14) 0.379397(13) 0.17084(3) 0.03328(8) Uani 1 1 d .
Mo3 Mo 0.16374(2) 0.5000 0.27661(4) 0.03740(11) Uani 1 2 d S
O1 O 0.10256(17) 0.5000 -0.2135(3) 0.0435(8) Uani 1 2 d S
O2 O 0.01389(13) 0.38570(11) 0.3178(2) 0.0443(5) Uani 1 1 d .
O3 O 0.13554(18) 0.5000 0.4220(3) 0.0485(8) Uani 1 2 d S
O4 O 0.14034(11) 0.40436(12) 0.2261(2) 0.0417(5) Uani 1 1 d .
O5 O 0.16453(16) 0.5000 0.0568(3) 0.0411(7) Uani 1 2 d S
O6 O 0.04423(13) 0.29160(12) 0.1437(2) 0.0492(6) Uani 1 1 d .
O7 O 0.05774(11) 0.40071(10) -0.0452(2) 0.0368(5) Uani 1 1 d .
O8 O 0.25772(18) 0.5000 0.3237(4) 0.0573(9) Uani 1 2 d S
O9 O 0.03698(15) 0.5000 0.1354(3) 0.0339(6) Uani 1 2 d S
C11 C 0.2268(4) 0.2230(4) -0.0041(7) 0.064(3) Uani 0.50 1 d P
C12 C 0.1530(5) 0.2269(5) -0.0137(9) 0.071(3) Uani 0.50 1 d P
H12 H 0.1311 0.2710 -0.0231 0.085 Uiso 0.50 1 calc PR
C13 C 0.1120(6) 0.1727(8) -0.0104(14) 0.099(5) Uani 0.50 1 d P
H13 H 0.0626 0.1795 -0.0154 0.116 Uiso 0.50 1 calc PR
N14 N 0.1392(7) 0.1059(6) 0.0003(14) 0.096(6) Uani 0.50 1 d P
C15 C 0.2126(7) 0.0975(7) 0.0060(15) 0.096(5) Uani 0.50 1 d P
H15 H 0.2326 0.0526 0.0135 0.115 Uiso 0.50 1 calc PR
C16 C 0.2558(6) 0.1531(5) 0.0009(11) 0.087(3) Uani 0.50 1 d P
H16 H 0.3045 0.1462 0.0006 0.105 Uiso 0.50 1 calc PR
N21 N 0.2477(5) 0.3254(5) 0.6415(8) 0.093(3) Uani 0.50 1 d P
H21 H 0.2799 0.3583 0.6510 0.111 Uiso 0.50 1 calc PR
C22 C 0.1755(12) 0.3412(7) 0.6027(11) 0.121(10) Uani 0.50 1 d P
H22 H 0.1615 0.3873 0.5801 0.145 Uiso 0.50 1 calc PR
C23 C 0.1249(7) 0.2935(6) 0.5962(11) 0.093(4) Uani 0.50 1 d P
H23 H 0.0754 0.3047 0.5657 0.111 Uiso 0.50 1 calc PR
C24 C 0.1468(6) 0.2261(5) 0.6357(9) 0.077(3) Uani 0.50 1 d P
C25 C 0.2200(6) 0.2138(6) 0.6627(9) 0.086(4) Uani 0.50 1 d P
H25 H 0.2362 0.1679 0.6813 0.103 Uiso 0.50 1 calc PR
C26 C 0.2682(6) 0.2614(7) 0.6642(8) 0.090(4) Uani 0.50 1 d P
H26 H 0.3176 0.2497 0.6815 0.108 Uiso 0.50 1 calc PR
C27 C 0.1003(5) 0.1819(5) 0.6581(8) 0.072(3) Uani 0.50 1 d P
C28 C 0.0335(6) 0.2011(6) 0.6772(9) 0.086(3) Uani 0.50 1 d P
H28 H 0.0212 0.2481 0.6820 0.103 Uiso 0.50 1 calc PR
C29 C -0.0164(6) 0.1470(7) 0.6892(11) 0.092(3) Uani 0.50 1 d P
H29 H -0.0612 0.1597 0.7045 0.110 Uiso 0.50 1 calc PR
N30 N -0.0030(5) 0.0826(6) 0.6803(8) 0.086(2) Uani 0.50 1 d P
H30 H -0.0361 0.0519 0.6818 0.104 Uiso 0.50 1 calc PR
C31 C 0.0597(7) 0.0632(6) 0.6689(10) 0.088(3) Uani 0.50 1 d P
H31 H 0.0695 0.0155 0.6650 0.105 Uiso 0.50 1 calc PR
C32 C 0.1098(7) 0.1078(9) 0.6626(12) 0.123(5) Uani 0.50 1 d P
H32 H 0.1556 0.0903 0.6608 0.147 Uiso 0.50 1 calc PR
O1W O 0.0000 0.5000 0.5000 0.0543(13) Uani 1 4 d S
O2W O -0.1000(7) 0.0000 0.6902(16) 0.17(2) Uani 0.50 2 d SP

loop_
_atom_site_aniso_label
_atom_site_aniso_U_11
_atom_site_aniso_U_22
_atom_site_aniso_U_33
_atom_site_aniso_U_23
_atom_site_aniso_U_13
_atom_site_aniso_U_12
Mo1 0.02761(18) 0.03074(19) 0.0332(2) 0.000 0.01408(15) 0.000
Mo2 0.03601(15) 0.03054(14) 0.03510(15) 0.00292(11) 0.01236(11) 0.00247(11)
Mo3 0.0306(2) 0.0433(2) 0.0381(2) 0.000 0.00831(16) 0.000
O1 0.0409(18) 0.056(2) 0.0389(18) 0.000 0.0189(14) 0.000
O2 0.0521(14) 0.0456(13) 0.0384(12) 0.0025(10) 0.0172(11) 0.0019(11)
O3 0.049(2) 0.054(2) 0.044(2) 0.000 0.0161(16) 0.000
O4 0.0343(11) 0.0468(13) 0.0430(13) 0.0066(10) 0.0079(10) 0.0058(10)
O5 0.0327(16) 0.054(2) 0.0394(18) 0.000 0.0142(13) 0.000
O6 0.0624(16) 0.0347(12) 0.0548(15) 0.0001(11) 0.0230(12) 0.0005(11)
O7 0.0391(12) 0.0324(11) 0.0429(12) -0.0007(9) 0.0177(10) 0.0072(9)
O8 0.0377(18) 0.070(2) 0.060(2) 0.000 0.0056(17) 0.000
O9 0.0312(15) 0.0401(16) 0.0328(16) 0.000 0.0124(13) 0.000
C11 0.083(7) 0.081(6) 0.037(4) 0.007(4) 0.021(4) 0.035(5)
C12 0.058(5) 0.089(7) 0.072(6) -0.019(5) 0.027(4) 0.034(5)
C13 0.083(7) 0.107(12) 0.115(12) -0.021(10) 0.023(7) 0.022(8)
N14 0.087(10) 0.077(9) 0.116(17) -0.037(10) 0.026(11) -0.017(8)
C15 0.096(8) 0.094(8) 0.110(16) -0.025(9) 0.029(9) 0.006(7)
C16 0.081(7) 0.073(6) 0.107(8) -0.002(6) 0.024(6) 0.023(6)
N21 0.109(7) 0.082(6) 0.063(5) -0.031(4) -0.025(5) 0.026(5)
C22 0.154(7) 0.098(7) 0.098(7) -0.002(7) 0.005(12) 0.019(14)
C23 0.113(9) 0.084(8) 0.070(7) -0.007(6) 0.001(6) 0.026(7)
C24 0.099(7) 0.085(7) 0.063(5) 0.022(5) 0.032(5) 0.033(6)
C25 0.111(9) 0.101(8) 0.060(5) 0.024(5) 0.029(6) 0.044(7)
C26 0.096(8) 0.112(11) 0.059(4) -0.007(6) 0.009(5) 0.067(8)
C27 0.078(6) 0.086(7) 0.040(4) -0.006(4) -0.005(4) 0.038(6)
C28 0.093(7) 0.100(8) 0.059(6) -0.007(5) 0.009(5) 0.051(7)
C29 0.079(7) 0.100(9) 0.099(8) -0.011(7) 0.027(6) 0.008(7)
N30 0.073(6) 0.118(8) 0.066(5) -0.018(5) 0.013(4) 0.005(5)
C31 0.114(10) 0.067(6) 0.073(7) -0.002(5) 0.006(7) -0.010(7)
C32 0.099(9) 0.171(15) 0.095(9) -0.009(9) 0.018(7) 0.080(9)
O1W 0.064(3) 0.072(3) 0.037(3) 0.000 0.030(2) 0.000
O2W 0.092(5) 0.266(6) 0.115(7) 0.000 -0.037(8) 0.000

loop_
_atom_type_symbol
_atom_type_description
_atom_type_scat_dispersion_real
_atom_type_scat_dispersion_imag
_atom_type_scat_source
C C 0.0033 0.0016 'International Tables Vol C Tables 4.2.6.8 and 6.1.1.4'
H H 0.0000 0.0000 'International Tables Vol C Tables 4.2.6.8 and 6.1.1.4'
N N 0.0061 0.0033 'International Tables Vol C Tables 4.2.6.8 and 6.1.1.4'
O O 0.0106 0.0060 'International Tables Vol C Tables 4.2.6.8 and 6.1.1.4'
Mo Mo -1.6832 0.6857 'International Tables Vol C Tables 4.2.6.8 and 6.1.1.4'

loop_
_geom_angle_atom_site_label_1
_geom_angle_atom_site_label_2
_geom_angle_atom_site_label_3
_geom_angle
_geom_angle_site_symmetry_1
_geom_angle_site_symmetry_3
O1 Mo1 O5 104.68(14) . .
O1 Mo1 O7 101.73(6) . 6_565
O5 Mo1 O7 96.04(7) . 6_565
O1 Mo1 O7 101.73(6) . .
O5 Mo1 O7 96.04(7) . .
O7 Mo1 O7 149.86(11) 6_565 .
O1 Mo1 O9 99.62(13) . 5_565
O5 Mo1 O9 155.70(12) . 5_565
O7 Mo1 O9 78.83(6) 6_565 5_565
O7 Mo1 O9 78.83(6) . 5_565
O1 Mo1 O9 175.07(12) . .
O5 Mo1 O9 80.25(11) . .
O7 Mo1 O9 77.49(6) 6_565 .
O7 Mo1 O9 77.49(6) . .
O9 Mo1 O9 75.44(11) 5_565 .
O1 Mo1 Mo2 90.56(7) . 2
O5 Mo1 Mo2 132.39(2) . 2
O7 Mo1 Mo2 125.08(6) 6_565 2
O7 Mo1 Mo2 36.35(6) . 2
O9 Mo1 Mo2 46.271(13) 5_565 2
O9 Mo1 Mo2 85.99(5) . 2
O1 Mo1 Mo2 90.56(7) . 5_565
O5 Mo1 Mo2 132.39(2) . 5_565
O7 Mo1 Mo2 36.35(6) 6_565 5_565
O7 Mo1 Mo2 125.08(6) . 5_565
O9 Mo1 Mo2 46.271(13) 5_565 5_565
O9 Mo1 Mo2 85.99(5) . 5_565
Mo2 Mo1 Mo2 91.222(14) 2 5_565
O6 Mo2 O2 104.53(11) . .
O6 Mo2 O4 102.17(11) . .
O2 Mo2 O4 101.89(10) . .
O6 Mo2 O7 99.60(10) . 2
O2 Mo2 O7 97.68(10) . 2
O4 Mo2 O7 145.86(9) . 2
O6 Mo2 O9 161.12(10) . .
O2 Mo2 O9 93.92(10) . .
O4 Mo2 O9 77.39(9) . .
O7 Mo2 O9 73.57(9) 2 .
O6 Mo2 O7 89.44(9) . .
O2 Mo2 O7 163.87(9) . .
O4 Mo2 O7 82.57(8) . .
O7 Mo2 O7 71.63(8) 2 .
O9 Mo2 O7 71.74(8) . .
O6 Mo2 Mo1 134.86(8) . 5_565
O2 Mo2 Mo1 85.13(8) . 5_565
O4 Mo2 Mo1 119.10(7) . 5_565
O7 Mo2 Mo1 35.34(6) 2 5_565
O9 Mo2 Mo1 41.71(7) . 5_565
O7 Mo2 Mo1 79.24(5) . 5_565
O3 Mo3 O8 106.27(17) . .
O3 Mo3 O4 97.84(7) . 6_565
O8 Mo3 O4 103.15(7) . 6_565
O3 Mo3 O4 97.84(7) . .
O8 Mo3 O4 103.15(7) . .
O4 Mo3 O4 144.04(13) 6_565 .
O3 Mo3 O5 162.85(13) . .
O8 Mo3 O5 90.88(14) . .
O4 Mo3 O5 77.76(7) 6_565 .
O4 Mo3 O5 77.76(7) . .
O3 Mo3 O9 92.64(13) . .
O8 Mo3 O9 161.09(14) . .
O4 Mo3 O9 73.57(6) 6_565 .
O4 Mo3 O9 73.57(6) . .
O5 Mo3 O9 70.21(10) . .
Mo2 O4 Mo3 117.67(11) . .
Mo1 O5 Mo3 118.46(14) . .
Mo1 O7 Mo2 108.30(10) . 2
Mo1 O7 Mo2 110.35(9) . .
Mo2 O7 Mo2 104.23(8) 2 .
Mo1 O9 Mo2 92.02(7) 5_565 .
Mo1 O9 Mo2 92.02(7) 5_565 6_565
Mo2 O9 Mo2 162.46(13) . 6_565
Mo1 O9 Mo1 104.56(11) 5_565 .
Mo2 O9 Mo1 97.75(6) . .
Mo2 O9 Mo1 97.75(6) 6_565 .
Mo1 O9 Mo3 164.37(13) 5_565 .
Mo2 O9 Mo3 85.77(7) . .
Mo2 O9 Mo3 85.76(7) 6_565 .
Mo1 O9 Mo3 91.07(9) . .
C11 C11 C12 126.7(9) 7 .
C11 C11 C16 118.3(9) 7 .
C12 C11 C16 115.0(9) . .
C13 C12 C11 123.8(9) . .
C13 C12 H12 118.1 . .
C11 C12 H12 118.1 . .
C12 C13 N14 122.1(10) . .
C12 C13 H13 119.0 . .
N14 C13 H13 119.0 . .
C13 N14 C15 117.6(12) . .
C16 C15 N14 121.2(11) . .
C16 C15 H15 119.4 . .
N14 C15 H15 119.4 . .
C15 C16 C11 120.2(9) . .
C15 C16 H16 119.9 . .
C11 C16 H16 119.9 . .
C26 N21 C22 119.9(12) . .
C26 N21 H21 120.0 . .
C22 N21 H21 120.0 . .
C23 C22 N21 122.0(11) . .
C23 C22 H22 119.0 . .
N21 C22 H22 119.0 . .
C22 C23 C24 118.1(12) . .
C22 C23 H23 121.0 . .
C24 C23 H23 121.0 . .
C27 C24 C25 123.9(9) . .
C27 C24 C23 119.9(10) . .
C25 C24 C23 115.7(11) . .
C26 C25 C24 124.2(10) . .
C26 C25 H25 117.9 . .
C24 C25 H25 117.9 . .
C25 C26 N21 119.4(10) . .
C25 C26 H26 120.3 . .
N21 C26 H26 120.3 . .
C24 C27 C28 123.2(10) . .
C24 C27 C32 125.0(10) . .
C28 C27 C32 111.8(11) . .
C27 C28 C29 118.2(10) . .
C27 C28 H28 120.9 . .
C29 C28 H28 120.9 . .
N30 C29 C28 123.3(10) . .
N30 C29 H29 118.4 . .
C28 C29 H29 118.4 . .
C29 N30 C31 119.9(11) . .
C29 N30 H30 120.0 . .
C31 N30 H30 120.0 . .
N30 C31 C32 121.6(12) . .
N30 C31 H31 119.2 . .
C32 C31 H31 119.2 . .
C31 C32 C27 124.8(11) . .
C31 C32 H32 117.6 . .
C27 C32 H32 117.6 . .

loop_
_geom_bond_atom_site_label_1
_geom_bond_atom_site_label_2
_geom_bond_distance
_geom_bond_site_symmetry_2
Mo1 O1 1.689(3) .
Mo1 O5 1.762(3) .
Mo1 O7 1.958(2) 6_565
Mo1 O7 1.958(2) .
Mo1 O9 2.140(3) 5_565
Mo1 O9 2.398(3) .
Mo1 Mo2 3.2144(4) 2
Mo1 Mo2 3.2144(4) 5_565
Mo2 O6 1.701(2) .
Mo2 O2 1.709(2) .
Mo2 O4 1.895(2) .
Mo2 O7 2.007(2) 2
Mo2 O9 2.3242(5) .
Mo2 O7 2.366(2) .
Mo2 Mo1 3.2144(4) 5_565
Mo3 O3 1.710(3) .
Mo3 O8 1.715(3) .
Mo3 O4 1.915(2) 6_565
Mo3 O4 1.915(2) .
Mo3 O5 2.266(3) .
Mo3 O9 2.464(3) .
O7 Mo2 2.007(2) 2
O9 Mo1 2.140(3) 5_565
O9 Mo2 2.3242(5) 6_565
C11 C11 1.340(18) 7
C11 C12 1.373(11) .
C11 C16 1.435(10) .
C12 C13 1.294(15) .
C12 H12 0.9300 .
C13 N14 1.365(16) .
C13 H13 0.9300 .
N14 C15 1.381(14) .
C15 C16 1.344(15) .
C15 H15 0.9300 .
C16 H16 0.9300 .
N21 C26 1.282(13) .
N21 C22 1.353(19) .
N21 H21 0.8600 .
C22 C23 1.31(2) .
C22 H22 0.9300 .
C23 C24 1.379(13) .
C23 H23 0.9300 .
C24 C27 1.277(13) .
C24 C25 1.359(13) .
C25 C26 1.282(14) .
C25 H25 0.9300 .
C26 H26 0.9300 .
C27 C28 1.374(12) .
C27 C32 1.422(17) .
C28 C29 1.422(14) .
C28 H28 0.9300 .
C29 N30 1.260(13) .
C29 H29 0.9300 .
N30 C31 1.272(13) .
N30 H30 0.8600 .
C31 C32 1.284(17) .
C31 H31 0.9300 .
C32 H32 0.9300 .
